data_7129577
loop_
_publ_author_name
'Kumar, Rahul'
'Richter, Stefan'
'Maity, Suvendu'
'Sarkar, Pallavi'
'Chrysochos, Nicolas Dr.'
'Pati, Swapan K.'
'Ghosh, Prasanta'
'Schulzke, Carola'
'Jana, Anukul'

_publ_section_title
;
 Activation of O2 Across a C(sp3)-C(sp3) Bond
;
_journal_name_full 'Chemical Communications'
_journal_paper_doi 10.1039/D2CC00110A
_journal_year 2022
_chemical_formula_moiety 'C30 H30 N2 O2'
_chemical_formula_sum 'C30 H30 N2 O2'
_chemical_formula_weight 450.56
_space_group_crystal_system monoclinic
_space_group_IT_number 9
_space_group_name_Hall 'I -2ya'
_space_group_name_H-M_alt 'I 1 a 1'
_atom_sites_solution_hydrogens geom
_atom_sites_solution_primary dual
_atom_sites_solution_secondary difmap
_audit_creation_method SHELXL-2018/3
_audit_update_record
;
2021-10-23 deposited with the CCDC.	2022-01-14 downloaded from the CCDC.
;
_cell_angle_alpha 90
_cell_angle_beta 104.214(4)
_cell_angle_gamma 90
_cell_formula_units_Z 8
_cell_length_a 17.0368(6)
_cell_length_b 17.3714(5)
_cell_length_c 17.3317(7)
_cell_measurement_reflns_used 12193
_cell_measurement_temperature 250(2)
_cell_measurement_theta_max 26.5440
_cell_measurement_theta_min 2.8320
_cell_volume 4972.3(3)
_computing_cell_refinement 'CrysAlisPro 1.171.39.29d (Rigaku OD, 2017)'
_computing_data_collection 'CrysAlisPro 1.171.39.29d (Rigaku OD, 2017)'
_computing_data_reduction 'CrysAlisPro 1.171.39.29d (Rigaku OD, 2017)'
_computing_molecular_graphics 'XP Version 5.1 by Bruker AXS 1998'
_computing_publication_material 'CIFTAB (Sheldrick, 2015)'
_computing_structure_refinement 'SHELXL-2018/3 (Sheldrick, 2018)'
_computing_structure_solution 'SHELXT-2016 (Sheldrick, 2015)'
_diffrn_ambient_temperature 250(2)
_diffrn_measured_fraction_theta_full 0.999
_diffrn_measured_fraction_theta_max 0.909
_diffrn_measurement_device_type 'XtaLAB AFC12 (RINC): Kappa single'
_diffrn_measurement_method '\w scans'
_diffrn_radiation_type MoK\a
_diffrn_radiation_wavelength 0.71073
_diffrn_reflns_av_R_equivalents 0.0609
_diffrn_reflns_av_unetI/netI 0.0534
_diffrn_reflns_Laue_measured_fraction_full 0.999
_diffrn_reflns_Laue_measured_fraction_max 0.909
_diffrn_reflns_limit_h_max 22
_diffrn_reflns_limit_h_min -21
_diffrn_reflns_limit_k_max 23
_diffrn_reflns_limit_k_min -21
_diffrn_reflns_limit_l_max 23
_diffrn_reflns_limit_l_min -17
_diffrn_reflns_number 36487
_diffrn_reflns_point_group_measured_fraction_full 0.885
_diffrn_reflns_point_group_measured_fraction_max 0.749
_diffrn_reflns_theta_full 25.242
_diffrn_reflns_theta_max 28.929
_diffrn_reflns_theta_min 2.703
_diffrn_source 'fine-focus sealed X-ray tube'
_exptl_absorpt_coefficient_mu 0.075
_exptl_absorpt_correction_T_max 1.00000
_exptl_absorpt_correction_T_min 0.58719
_exptl_absorpt_correction_type multi-scan
_exptl_absorpt_process_details
;
CrysAlisPro 1.171.39.29d (Rigaku Oxford Diffraction, 2017)
Empirical absorption correction using spherical harmonics,
implemented in SCALE3 ABSPACK scaling algorithm.
;
_exptl_crystal_colour colourless
_exptl_crystal_density_diffrn 1.204
_exptl_crystal_description block
_exptl_crystal_F_000 1920
_exptl_crystal_size_max 0.275
_exptl_crystal_size_mid 0.244
_exptl_crystal_size_min 0.217
_refine_diff_density_max 0.124
_refine_diff_density_min -0.155
_refine_diff_density_rms 0.033
_refine_ls_abs_structure_details
;
 Flack x determined using 2798 quotients [(I+)-(I-)]/[(I+)+(I-)]
 (Parsons, Flack and Wagner, Acta Cryst. B69 (2013) 249-259).
;
_refine_ls_extinction_method none
_refine_ls_goodness_of_fit_ref 1.037
_refine_ls_hydrogen_treatment constr
_refine_ls_matrix_type full
_refine_ls_number_parameters 618
_refine_ls_number_reflns 9847
_refine_ls_number_restraints 2
_refine_ls_restrained_S_all 1.036
_refine_ls_R_factor_all 0.0567
_refine_ls_R_factor_gt 0.0405
_refine_ls_shift/su_max 0.000
_refine_ls_shift/su_mean 0.000
_refine_ls_structure_factor_coef Fsqd
_refine_ls_weighting_details 'w=1/[\s^2^(Fo^2^)+(0.0547P)^2^+0.1283P] where P=(Fo^2^+2Fc^2^)/3'
_refine_ls_weighting_scheme calc
_refine_ls_wR_factor_gt 0.0979
_refine_ls_wR_factor_ref 0.1054
_reflns_Friedel_coverage 0.646
_reflns_Friedel_fraction_full 0.772
_reflns_Friedel_fraction_max 0.589
_reflns_number_gt 7692
_reflns_number_total 9847
_reflns_threshold_expression 'I > 2\s(I)'
_cod_data_source_file d2cc00110a2.cif
_cod_data_source_block AJ2019
_cod_original_sg_symbol_H-M 'I a'
_cod_database_code 7129577
_shelx_shelxl_version_number 2018/3
_shelx_space_group_comment
;
The symmetry employed for this shelxl refinement is uniquely defined
by the following loop, which should always be used as a source of
symmetry information in preference to the above space-group names.
They are only intended as comments.
;
_shelx_estimated_absorpt_t_min 0.980
_shelx_estimated_absorpt_t_max 0.984

loop_
_space_group_symop_operation_xyz
'x, y, z'
'x+1/2, -y, z'
'x+1/2, y+1/2, z+1/2'
'x+1, -y+1/2, z+1/2'

loop_
_atom_site_label
_atom_site_type_symbol
_atom_site_fract_x
_atom_site_fract_y
_atom_site_fract_z
_atom_site_U_iso_or_equiv
_atom_site_adp_type
_atom_site_occupancy
_atom_site_site_symmetry_order
_atom_site_calc_flag
_atom_site_refinement_flags_posn
_atom_site_refinement_flags_adp
_atom_site_refinement_flags_occupancy
_atom_site_disorder_assembly
_atom_site_disorder_group
O1 O 0.46255(9) 0.42443(8) 0.45359(10) 0.0437(4) Uani 1 1 d . . . . .
O2 O 0.52037(9) 0.37008(9) 0.50091(10) 0.0449(4) Uani 1 1 d . . . . .
N1 N 0.53339(11) 0.51830(11) 0.54980(12) 0.0448(5) Uani 1 1 d . . . . .
N2 N 0.61233(11) 0.41929(11) 0.42556(13) 0.0457(5) Uani 1 1 d . . . . .
C1 C 0.45676(13) 0.48948(12) 0.50633(15) 0.0405(5) Uani 1 1 d . . . . .
C2 C 0.59105(13) 0.54014(13) 0.50379(17) 0.0492(6) Uani 1 1 d . . . . .
H2A H 0.624783 0.581812 0.532419 0.059 Uiso 1 1 calc R U . . .
H2B H 0.560241 0.561424 0.452989 0.059 Uiso 1 1 calc R U . . .
C3 C 0.64760(14) 0.47803(14) 0.48546(17) 0.0503(6) Uani 1 1 d . . . . .
H3A H 0.691296 0.503855 0.467829 0.060 Uiso 1 1 calc R U . . .
H3B H 0.672395 0.451375 0.535322 0.060 Uiso 1 1 calc R U . . .
C4 C 0.57984(13) 0.35243(13) 0.45415(14) 0.0417(5) Uani 1 1 d . . . . .
C5 C 0.40278(13) 0.46798(13) 0.56187(15) 0.0427(5) Uani 1 1 d . . . . .
C6 C 0.38667(16) 0.52276(15) 0.61464(17) 0.0560(7) Uani 1 1 d . . . . .
H6 H 0.411247 0.571487 0.617698 0.067 Uiso 1 1 calc R U . . .
C7 C 0.33520(19) 0.50625(18) 0.66229(18) 0.0646(7) Uani 1 1 d . . . . .
H7 H 0.325654 0.543276 0.698470 0.078 Uiso 1 1 calc R U . . .
C8 C 0.29760(17) 0.43568(18) 0.65718(18) 0.0646(8) Uani 1 1 d . . . . .
H8 H 0.262246 0.424527 0.689657 0.078 Uiso 1 1 calc R U . . .
C9 C 0.31183(17) 0.38190(16) 0.60476(19) 0.0626(7) Uani 1 1 d . . . . .
H9 H 0.285675 0.333900 0.600879 0.075 Uiso 1 1 calc R U . . .
C10 C 0.36441(14) 0.39749(14) 0.55733(16) 0.0501(6) Uani 1 1 d . . . . .
H10 H 0.374094 0.359870 0.521793 0.060 Uiso 1 1 calc R U . . .
C11 C 0.40917(13) 0.54776(13) 0.44613(14) 0.0430(5) Uani 1 1 d . . . . .
C12 C 0.42409(15) 0.62643(14) 0.45592(18) 0.0524(6) Uani 1 1 d . . . . .
H12 H 0.464848 0.644333 0.499101 0.063 Uiso 1 1 calc R U . . .
C13 C 0.37903(17) 0.67839(16) 0.4022(2) 0.0633(7) Uani 1 1 d . . . . .
H13 H 0.390456 0.731261 0.408819 0.076 Uiso 1 1 calc R U . . .
C14 C 0.31864(18) 0.65436(19) 0.34013(19) 0.0668(8) Uani 1 1 d . . . . .
H14 H 0.288700 0.690190 0.303958 0.080 Uiso 1 1 calc R U . . .
C15 C 0.30179(18) 0.5768(2) 0.33082(18) 0.0692(8) Uani 1 1 d . . . . .
H15 H 0.259633 0.559813 0.288424 0.083 Uiso 1 1 calc R U . . .
C16 C 0.34650(16) 0.52348(17) 0.38347(17) 0.0565(6) Uani 1 1 d . . . . .
H16 H 0.334286 0.470770 0.376664 0.068 Uiso 1 1 calc R U . . .
C17 C 0.54344(13) 0.29627(13) 0.38746(15) 0.0436(5) Uani 1 1 d . . . . .
C18 C 0.46738(15) 0.26337(14) 0.37989(17) 0.0518(6) Uani 1 1 d . . . . .
H18 H 0.435307 0.279074 0.414107 0.062 Uiso 1 1 calc R U . . .
C19 C 0.43834(19) 0.20785(15) 0.32266(19) 0.0646(8) Uani 1 1 d . . . . .
H19 H 0.386890 0.186172 0.318391 0.077 Uiso 1 1 calc R U . . .
C20 C 0.4844(2) 0.18424(15) 0.27200(18) 0.0658(8) Uani 1 1 d . . . . .
H20 H 0.464820 0.146171 0.233552 0.079 Uiso 1 1 calc R U . . .
C21 C 0.55963(19) 0.21678(17) 0.27795(18) 0.0644(8) Uani 1 1 d . . . . .
H21 H 0.590848 0.201479 0.242800 0.077 Uiso 1 1 calc R U . . .
C22 C 0.58921(16) 0.27179(15) 0.33540(17) 0.0549(6) Uani 1 1 d . . . . .
H22 H 0.640829 0.292983 0.339461 0.066 Uiso 1 1 calc R U . . .
C23 C 0.64432(14) 0.30815(13) 0.51590(15) 0.0441(5) Uani 1 1 d . . . . .
C24 C 0.62210(18) 0.25889(15) 0.57012(18) 0.0576(7) Uani 1 1 d . . . . .
H24 H 0.567551 0.255454 0.572045 0.069 Uiso 1 1 calc R U . . .
C25 C 0.6802(2) 0.21480(18) 0.6214(2) 0.0722(8) Uani 1 1 d . . . . .
H25 H 0.664806 0.181553 0.657863 0.087 Uiso 1 1 calc R U . . .
C26 C 0.7602(2) 0.2194(2) 0.6193(2) 0.0761(9) Uani 1 1 d . . . . .
H26 H 0.799401 0.189511 0.654243 0.091 Uiso 1 1 calc R U . . .
C27 C 0.78257(18) 0.26822(19) 0.5654(2) 0.0704(8) Uani 1 1 d . . . . .
H27 H 0.837237 0.271607 0.563914 0.084 Uiso 1 1 calc R U . . .
C28 C 0.72538(16) 0.31185(16) 0.51413(18) 0.0588(7) Uani 1 1 d . . . . .
H28 H 0.741235 0.344537 0.477458 0.071 Uiso 1 1 calc R U . . .
C29 C 0.57165(16) 0.48659(16) 0.62789(17) 0.0570(7) Uani 1 1 d . . . . .
H29A H 0.532294 0.484039 0.659856 0.086 Uiso 1 1 calc R U . . .
H29B H 0.616374 0.519367 0.654077 0.086 Uiso 1 1 calc R U . . .
H29C H 0.591721 0.435290 0.621676 0.086 Uiso 1 1 calc R U . . .
O3 O 0.52012(9) 0.86828(9) 0.49578(10) 0.0471(4) Uani 1 1 d . . . . .
O4 O 0.48267(9) 0.91910(9) 0.54416(11) 0.0471(4) Uani 1 1 d . . . . .
N3 N 0.64629(12) 0.91757(12) 0.57653(15) 0.0544(5) Uani 1 1 d . . . . .
N4 N 0.50414(12) 1.01947(11) 0.45382(13) 0.0493(5) Uani 1 1 d . . . . .
C30 C 0.57359(16) 0.45179(16) 0.34818(18) 0.0569(6) Uani 1 1 d . . . . .
H30A H 0.559249 0.410690 0.309381 0.085 Uiso 1 1 calc R U . . .
H30B H 0.610634 0.487026 0.331849 0.085 Uiso 1 1 calc R U . . .
H30C H 0.525060 0.479309 0.351738 0.085 Uiso 1 1 calc R U . . .
C31 C 0.60098(13) 0.85055(13) 0.54580(16) 0.0471(6) Uani 1 1 d . . . . .
C32 C 0.65067(15) 0.97781(15) 0.5179(2) 0.0600(7) Uani 1 1 d . . . . .
H32A H 0.649851 0.952385 0.467207 0.072 Uiso 1 1 calc R U . . .
H32B H 0.703234 1.003522 0.535468 0.072 Uiso 1 1 calc R U . . .
C33 C 0.58530(15) 1.03969(14) 0.5019(2) 0.0568(7) Uani 1 1 d . . . . .
H33A H 0.579387 1.058481 0.553499 0.068 Uiso 1 1 calc R U . . .
H33B H 0.605188 1.082863 0.475639 0.068 Uiso 1 1 calc R U . . .
C34 C 0.44936(13) 0.98643(12) 0.49537(15) 0.0434(5) Uani 1 1 d . . . . .
C35 C 0.59434(15) 0.79413(14) 0.61161(15) 0.0486(6) Uani 1 1 d . . . . .
C36 C 0.52062(17) 0.77027(15) 0.62322(18) 0.0593(7) Uani 1 1 d . . . . .
H36 H 0.472422 0.791057 0.591639 0.071 Uiso 1 1 calc R U . . .
C37 C 0.5170(2) 0.71581(17) 0.6812(2) 0.0723(8) Uani 1 1 d . . . . .
H37 H 0.466644 0.700575 0.689050 0.087 Uiso 1 1 calc R U . . .
C38 C 0.5873(3) 0.68423(18) 0.7270(2) 0.0791(10) Uani 1 1 d . . . . .
H38 H 0.584977 0.646545 0.765254 0.095 Uiso 1 1 calc R U . . .
C39 C 0.6610(2) 0.70807(19) 0.71644(19) 0.0749(9) Uani 1 1 d . . . . .
H39 H 0.709002 0.687559 0.748603 0.090 Uiso 1 1 calc R U . . .
C40 C 0.66474(18) 0.76170(17) 0.65919(18) 0.0635(7) Uani 1 1 d . . . . .
H40 H 0.715437 0.776784 0.651955 0.076 Uiso 1 1 calc R U . . .
C41 C 0.63949(15) 0.80618(13) 0.48749(16) 0.0481(6) Uani 1 1 d . . . . .
C42 C 0.59522(18) 0.75207(15) 0.43657(18) 0.0579(7) Uani 1 1 d . . . . .
H42 H 0.539480 0.746662 0.432672 0.069 Uiso 1 1 calc R U . . .
C43 C 0.6325(2) 0.70574(16) 0.3912(2) 0.0698(8) Uani 1 1 d . . . . .
H43 H 0.602010 0.668708 0.357044 0.084 Uiso 1 1 calc R U . . .
C44 C 0.7137(2) 0.71340(18) 0.3957(2) 0.0738(9) Uani 1 1 d . . . . .
H44 H 0.738663 0.681593 0.364898 0.089 Uiso 1 1 calc R U . . .
C45 C 0.75855(19) 0.76791(19) 0.4456(2) 0.0700(8) Uani 1 1 d . . . . .
H45 H 0.814045 0.773725 0.448496 0.084 Uiso 1 1 calc R U . . .
C46 C 0.72181(16) 0.81365(17) 0.49113(19) 0.0617(7) Uani 1 1 d . . . . .
H46 H 0.752641 0.850547 0.525236 0.074 Uiso 1 1 calc R U . . .
C47 C 0.43231(13) 1.03979(13) 0.55982(15) 0.0454(5) Uani 1 1 d . . . . .
C48 C 0.44118(15) 1.11917(14) 0.55608(18) 0.0547(6) Uani 1 1 d . . . . .
H48 H 0.459264 1.140975 0.513903 0.066 Uiso 1 1 calc R U . . .
C49 C 0.42360(17) 1.16628(17) 0.6139(2) 0.0669(8) Uani 1 1 d . . . . .
H49 H 0.430770 1.219762 0.611047 0.080 Uiso 1 1 calc R U . . .
C50 C 0.39612(19) 1.1364(2) 0.6749(2) 0.0746(9) Uani 1 1 d . . . . .
H50 H 0.384553 1.168905 0.714043 0.090 Uiso 1 1 calc R U . . .
C51 C 0.3853(2) 1.0576(2) 0.6785(2) 0.0727(8) Uani 1 1 d . . . . .
H51 H 0.366086 1.036471 0.720318 0.087 Uiso 1 1 calc R U . . .
C52 C 0.40271(17) 1.00998(16) 0.62129(19) 0.0597(7) Uani 1 1 d . . . . .
H52 H 0.394383 0.956661 0.623973 0.072 Uiso 1 1 calc R U . . .
C53 C 0.36832(14) 0.96611(13) 0.43907(15) 0.0447(5) Uani 1 1 d . . . . .
C54 C 0.32171(16) 1.02364(15) 0.39407(17) 0.0551(6) Uani 1 1 d . . . . .
H54 H 0.341739 1.074240 0.396613 0.066 Uiso 1 1 calc R U . . .
C55 C 0.24623(17) 1.00716(18) 0.34566(18) 0.0612(7) Uani 1 1 d . . . . .
H55 H 0.215668 1.046687 0.315389 0.073 Uiso 1 1 calc R U . . .
C56 C 0.21557(17) 0.93464(19) 0.3412(2) 0.0695(8) Uani 1 1 d . . . . .
H56 H 0.165068 0.923336 0.306679 0.083 Uiso 1 1 calc R U . . .
C57 C 0.2599(2) 0.87791(18) 0.3882(3) 0.0843(11) Uani 1 1 d . . . . .
H57 H 0.238297 0.828057 0.387582 0.101 Uiso 1 1 calc R U . . .
C58 C 0.33534(17) 0.89368(15) 0.4358(2) 0.0674(8) Uani 1 1 d . . . . .
H58 H 0.364983 0.854097 0.466870 0.081 Uiso 1 1 calc R U . . .
C59 C 0.64484(19) 0.94688(18) 0.6550(2) 0.0709(8) Uani 1 1 d . . . . .
H59A H 0.591624 0.967664 0.653372 0.106 Uiso 1 1 calc R U . . .
H59B H 0.685132 0.987134 0.670224 0.106 Uiso 1 1 calc R U . . .
H59C H 0.656808 0.905353 0.693480 0.106 Uiso 1 1 calc R U . . .
C60 C 0.50347(18) 0.99216(16) 0.37420(19) 0.0616(7) Uani 1 1 d . . . . .
H60A H 0.524886 0.940203 0.377410 0.092 Uiso 1 1 calc R U . . .
H60B H 0.536716 1.025732 0.350650 0.092 Uiso 1 1 calc R U . . .
H60C H 0.448376 0.992369 0.341514 0.092 Uiso 1 1 calc R U . . .

loop_
_atom_site_aniso_label
_atom_site_aniso_U_11
_atom_site_aniso_U_22
_atom_site_aniso_U_33
_atom_site_aniso_U_23
_atom_site_aniso_U_13
_atom_site_aniso_U_12
O1 0.0362(8) 0.0412(8) 0.0532(10) -0.0034(7) 0.0101(7) 0.0023(6)
O2 0.0388(8) 0.0440(8) 0.0552(10) 0.0033(7) 0.0177(7) 0.0044(6)
N1 0.0365(10) 0.0447(10) 0.0510(12) -0.0031(9) 0.0066(9) -0.0073(8)
N2 0.0364(10) 0.0473(11) 0.0540(12) 0.0061(9) 0.0124(9) -0.0030(8)
C1 0.0367(11) 0.0374(11) 0.0480(14) -0.0048(10) 0.0112(10) -0.0016(9)
C2 0.0380(12) 0.0418(12) 0.0660(17) -0.0001(11) 0.0092(11) -0.0094(9)
C3 0.0355(12) 0.0487(13) 0.0664(17) -0.0002(12) 0.0119(12) -0.0099(10)
C4 0.0333(11) 0.0444(12) 0.0487(14) -0.0002(10) 0.0127(10) 0.0010(9)
C5 0.0360(11) 0.0444(12) 0.0475(13) 0.0010(11) 0.0097(10) 0.0018(9)
C6 0.0554(15) 0.0529(14) 0.0627(18) -0.0088(13) 0.0204(14) -0.0030(11)
C7 0.0641(17) 0.0768(19) 0.0575(18) -0.0076(15) 0.0236(15) 0.0083(15)
C8 0.0520(16) 0.084(2) 0.0644(19) 0.0156(16) 0.0276(14) 0.0058(14)
C9 0.0556(16) 0.0599(16) 0.078(2) 0.0075(15) 0.0272(15) -0.0081(12)
C10 0.0446(13) 0.0482(13) 0.0597(16) -0.0011(12) 0.0170(12) -0.0035(10)
C11 0.0367(12) 0.0453(12) 0.0493(15) -0.0017(11) 0.0149(10) 0.0007(9)
C12 0.0454(13) 0.0455(13) 0.0656(17) -0.0028(12) 0.0124(12) 0.0009(10)
C13 0.0607(17) 0.0486(14) 0.083(2) 0.0074(15) 0.0216(16) 0.0092(12)
C14 0.0621(18) 0.075(2) 0.0652(19) 0.0174(15) 0.0186(15) 0.0248(15)
C15 0.0612(17) 0.085(2) 0.0537(18) -0.0064(15) -0.0012(14) 0.0139(15)
C16 0.0502(14) 0.0604(15) 0.0542(16) -0.0069(13) 0.0039(12) 0.0036(12)
C17 0.0390(12) 0.0413(12) 0.0494(14) 0.0053(10) 0.0087(10) 0.0050(9)
C18 0.0499(14) 0.0478(13) 0.0575(16) 0.0033(12) 0.0130(12) -0.0068(11)
C19 0.0681(18) 0.0527(15) 0.0676(19) 0.0037(14) 0.0064(15) -0.0166(13)
C20 0.087(2) 0.0440(14) 0.0580(18) -0.0013(13) 0.0022(15) 0.0036(14)
C21 0.077(2) 0.0603(16) 0.0544(18) -0.0043(13) 0.0124(15) 0.0196(15)
C22 0.0479(13) 0.0601(15) 0.0566(16) -0.0038(13) 0.0125(12) 0.0056(11)
C23 0.0406(12) 0.0442(12) 0.0463(13) -0.0020(10) 0.0086(10) 0.0027(9)
C24 0.0547(15) 0.0544(14) 0.0631(18) 0.0068(13) 0.0130(13) 0.0000(11)
C25 0.083(2) 0.0675(18) 0.062(2) 0.0180(15) 0.0097(16) 0.0081(15)
C26 0.071(2) 0.082(2) 0.069(2) 0.0087(17) 0.0045(16) 0.0263(16)
C27 0.0506(16) 0.091(2) 0.0664(19) 0.0062(17) 0.0079(14) 0.0202(15)
C28 0.0476(14) 0.0688(17) 0.0610(17) 0.0055(14) 0.0156(12) 0.0111(12)
C29 0.0439(13) 0.0640(16) 0.0576(17) -0.0021(13) 0.0019(12) -0.0053(11)
O3 0.0396(8) 0.0412(8) 0.0587(11) -0.0028(7) 0.0089(8) 0.0047(6)
O4 0.0421(8) 0.0410(8) 0.0600(11) 0.0048(7) 0.0162(8) 0.0066(6)
N3 0.0412(11) 0.0493(12) 0.0707(15) -0.0102(11) 0.0100(10) -0.0016(9)
N4 0.0428(11) 0.0437(11) 0.0655(14) 0.0004(9) 0.0213(10) -0.0044(8)
C30 0.0527(15) 0.0566(15) 0.0628(17) 0.0110(13) 0.0168(13) -0.0010(11)
C31 0.0354(12) 0.0449(12) 0.0587(16) -0.0028(11) 0.0074(11) 0.0040(9)
C32 0.0403(13) 0.0494(14) 0.093(2) -0.0030(14) 0.0220(14) -0.0085(11)
C33 0.0442(14) 0.0420(13) 0.088(2) -0.0025(13) 0.0231(14) -0.0082(10)
C34 0.0388(12) 0.0354(11) 0.0571(15) 0.0033(10) 0.0137(11) -0.0001(9)
C35 0.0506(14) 0.0430(13) 0.0504(15) -0.0055(11) 0.0088(11) 0.0055(10)
C36 0.0576(16) 0.0503(14) 0.0670(19) 0.0030(13) 0.0096(13) -0.0052(12)
C37 0.086(2) 0.0620(17) 0.071(2) 0.0030(16) 0.0219(18) -0.0129(16)
C38 0.126(3) 0.0536(17) 0.0575(19) 0.0055(15) 0.0212(19) 0.0115(18)
C39 0.098(2) 0.0705(19) 0.0551(18) 0.0053(15) 0.0174(17) 0.0328(17)
C40 0.0608(16) 0.0712(17) 0.0583(18) -0.0020(14) 0.0141(14) 0.0218(14)
C41 0.0492(14) 0.0427(12) 0.0538(15) 0.0055(11) 0.0150(12) 0.0057(10)
C42 0.0642(16) 0.0511(14) 0.0631(18) 0.0026(13) 0.0245(14) -0.0026(12)
C43 0.102(3) 0.0493(15) 0.0620(19) -0.0032(13) 0.0286(18) -0.0002(15)
C44 0.098(3) 0.0626(18) 0.073(2) 0.0144(16) 0.0439(19) 0.0291(17)
C45 0.0600(17) 0.074(2) 0.081(2) 0.0091(17) 0.0278(17) 0.0197(15)
C46 0.0477(14) 0.0629(16) 0.075(2) 0.0022(15) 0.0165(13) 0.0106(12)
C47 0.0347(11) 0.0455(12) 0.0554(15) -0.0021(11) 0.0099(10) -0.0001(9)
C48 0.0498(14) 0.0426(13) 0.0728(19) -0.0081(12) 0.0173(13) -0.0018(10)
C49 0.0569(16) 0.0538(15) 0.088(2) -0.0195(15) 0.0140(15) 0.0005(12)
C50 0.0659(18) 0.084(2) 0.073(2) -0.0302(18) 0.0148(16) 0.0028(16)
C51 0.0716(19) 0.092(2) 0.0604(18) -0.0026(17) 0.0267(15) -0.0023(16)
C52 0.0594(16) 0.0573(15) 0.0657(18) -0.0023(14) 0.0220(14) -0.0033(12)
C53 0.0416(12) 0.0404(12) 0.0551(15) -0.0016(11) 0.0179(11) 0.0010(9)
C54 0.0532(15) 0.0472(13) 0.0649(18) 0.0099(12) 0.0143(13) 0.0013(11)
C55 0.0506(15) 0.0750(19) 0.0576(17) 0.0131(14) 0.0127(13) 0.0109(13)
C56 0.0420(14) 0.080(2) 0.079(2) -0.0126(17) 0.0010(14) -0.0003(13)
C57 0.0620(19) 0.0534(16) 0.124(3) -0.0108(18) -0.0036(19) -0.0082(14)
C58 0.0529(15) 0.0410(13) 0.100(2) -0.0005(15) 0.0029(15) 0.0002(11)
C59 0.0618(17) 0.0643(17) 0.081(2) -0.0244(16) 0.0061(15) -0.0052(13)
C60 0.0587(16) 0.0632(16) 0.071(2) 0.0050(14) 0.0323(15) 0.0020(13)

loop_
_atom_type_symbol
_atom_type_description
_atom_type_scat_dispersion_real
_atom_type_scat_dispersion_imag
_atom_type_scat_source
C C 0.0033 0.0016 'International Tables Vol C Tables 4.2.6.8 and 6.1.1.4'
H H 0.0000 0.0000 'International Tables Vol C Tables 4.2.6.8 and 6.1.1.4'
N N 0.0061 0.0033 'International Tables Vol C Tables 4.2.6.8 and 6.1.1.4'
O O 0.0106 0.0060 'International Tables Vol C Tables 4.2.6.8 and 6.1.1.4'

loop_
_geom_angle_atom_site_label_1
_geom_angle_atom_site_label_2
_geom_angle_atom_site_label_3
_geom_angle
_geom_angle_site_symmetry_1
_geom_angle_site_symmetry_3
_geom_angle_publ_flag
O2 O1 C1 106.63(15) . . ?
O1 O2 C4 106.55(15) . . ?
C1 N1 C29 119.97(19) . . ?
C1 N1 C2 116.98(19) . . ?
C29 N1 C2 113.45(19) . . ?
C4 N2 C30 120.6(2) . . ?
C4 N2 C3 116.41(19) . . ?
C30 N2 C3 113.2(2) . . ?
N1 C1 O1 113.87(17) . . ?
N1 C1 C5 111.5(2) . . ?
O1 C1 C5 110.19(17) . . ?
N1 C1 C11 112.91(18) . . ?
O1 C1 C11 100.90(18) . . ?
C5 C1 C11 106.83(17) . . ?
N1 C2 C3 118.2(2) . . ?
N2 C3 C2 117.74(19) . . ?
N2 C4 O2 113.48(17) . . ?
N2 C4 C17 112.2(2) . . ?
O2 C4 C17 110.07(17) . . ?
N2 C4 C23 112.15(18) . . ?
O2 C4 C23 101.02(17) . . ?
C17 C4 C23 107.20(18) . . ?
C10 C5 C6 118.4(2) . . ?
C10 C5 C1 122.0(2) . . ?
C6 C5 C1 119.4(2) . . ?
C7 C6 C5 120.6(2) . . ?
C6 C7 C8 120.2(3) . . ?
C9 C8 C7 119.8(2) . . ?
C8 C9 C10 120.5(2) . . ?
C5 C10 C9 120.4(2) . . ?
C16 C11 C12 118.4(2) . . ?
C16 C11 C1 120.5(2) . . ?
C12 C11 C1 121.0(2) . . ?
C13 C12 C11 120.2(3) . . ?
C14 C13 C12 121.2(3) . . ?
C13 C14 C15 119.2(3) . . ?
C14 C15 C16 120.7(3) . . ?
C11 C16 C15 120.2(3) . . ?
C18 C17 C22 118.0(2) . . ?
C18 C17 C4 122.0(2) . . ?
C22 C17 C4 119.8(2) . . ?
C19 C18 C17 120.9(3) . . ?
C20 C19 C18 120.3(3) . . ?
C19 C20 C21 119.6(3) . . ?
C20 C21 C22 120.3(3) . . ?
C21 C22 C17 120.9(3) . . ?
C28 C23 C24 118.7(2) . . ?
C28 C23 C4 120.3(2) . . ?
C24 C23 C4 120.8(2) . . ?
C25 C24 C23 120.2(3) . . ?
C26 C25 C24 120.5(3) . . ?
C25 C26 C27 119.5(3) . . ?
C28 C27 C26 120.4(3) . . ?
C27 C28 C23 120.7(3) . . ?
O4 O3 C31 105.38(16) . . ?
O3 O4 C34 108.06(16) . . ?
C31 N3 C59 120.1(2) . . ?
C31 N3 C32 115.9(2) . . ?
C59 N3 C32 114.3(2) . . ?
C34 N4 C60 119.5(2) . . ?
C34 N4 C33 116.7(2) . . ?
C60 N4 C33 113.7(2) . . ?
N3 C31 O3 113.11(18) . . ?
N3 C31 C35 112.2(2) . . ?
O3 C31 C35 110.14(18) . . ?
N3 C31 C41 112.02(19) . . ?
O3 C31 C41 101.9(2) . . ?
C35 C31 C41 106.87(18) . . ?
N3 C32 C33 117.9(2) . . ?
N4 C33 C32 118.5(2) . . ?
N4 C34 O4 113.60(17) . . ?
N4 C34 C53 111.8(2) . . ?
O4 C34 C53 110.15(17) . . ?
N4 C34 C47 112.81(18) . . ?
O4 C34 C47 100.19(18) . . ?
C53 C34 C47 107.62(17) . . ?
C36 C35 C40 118.2(3) . . ?
C36 C35 C31 122.5(2) . . ?
C40 C35 C31 119.3(2) . . ?
C35 C36 C37 120.7(3) . . ?
C38 C37 C36 120.0(3) . . ?
C39 C38 C37 119.7(3) . . ?
C40 C39 C38 120.4(3) . . ?
C39 C40 C35 120.9(3) . . ?
C42 C41 C46 118.6(2) . . ?
C42 C41 C31 120.4(2) . . ?
C46 C41 C31 120.6(2) . . ?
C41 C42 C43 120.3(3) . . ?
C44 C43 C42 120.5(3) . . ?
C43 C44 C45 119.8(3) . . ?
C46 C45 C44 119.8(3) . . ?
C45 C46 C41 121.0(3) . . ?
C52 C47 C48 118.1(2) . . ?
C52 C47 C34 120.3(2) . . ?
C48 C47 C34 121.6(2) . . ?
C49 C48 C47 120.5(3) . . ?
C50 C49 C48 121.0(3) . . ?
C49 C50 C51 119.2(3) . . ?
C52 C51 C50 120.4(3) . . ?
C51 C52 C47 120.8(3) . . ?
C58 C53 C54 117.7(2) . . ?
C58 C53 C34 122.4(2) . . ?
C54 C53 C34 119.7(2) . . ?
C55 C54 C53 120.6(2) . . ?
C56 C55 C54 120.9(3) . . ?
C55 C56 C57 118.8(3) . . ?
C58 C57 C56 120.5(3) . . ?
C53 C58 C57 121.3(3) . . ?

loop_
_geom_bond_atom_site_label_1
_geom_bond_atom_site_label_2
_geom_bond_distance
_geom_bond_site_symmetry_2
_geom_bond_publ_flag
O1 O2 1.462(2) . ?
O1 C1 1.472(3) . ?
O2 C4 1.477(3) . ?
N1 C1 1.428(3) . ?
N1 C29 1.458(4) . ?
N1 C2 1.459(3) . ?
N2 C4 1.427(3) . ?
N2 C30 1.455(4) . ?
N2 C3 1.474(3) . ?
C1 C5 1.532(3) . ?
C1 C11 1.535(3) . ?
C2 C3 1.531(3) . ?
C4 C17 1.523(3) . ?
C4 C23 1.538(3) . ?
C5 C10 1.381(3) . ?
C5 C6 1.393(4) . ?
C6 C7 1.374(4) . ?
C7 C8 1.376(4) . ?
C8 C9 1.366(4) . ?
C9 C10 1.383(4) . ?
C11 C16 1.388(4) . ?
C11 C12 1.393(3) . ?
C12 C13 1.386(4) . ?
C13 C14 1.359(4) . ?
C14 C15 1.379(5) . ?
C15 C16 1.389(4) . ?
C17 C18 1.393(3) . ?
C17 C22 1.396(4) . ?
C18 C19 1.385(4) . ?
C19 C20 1.376(4) . ?
C20 C21 1.381(4) . ?
C21 C22 1.383(4) . ?
C23 C28 1.390(3) . ?
C23 C24 1.390(4) . ?
C24 C25 1.388(4) . ?
C25 C26 1.374(5) . ?
C26 C27 1.383(5) . ?
C27 C28 1.375(4) . ?
O3 O4 1.467(2) . ?
O3 C31 1.469(3) . ?
O4 C34 1.473(3) . ?
N3 C31 1.426(3) . ?
N3 C59 1.457(4) . ?
N3 C32 1.473(4) . ?
N4 C34 1.431(3) . ?
N4 C60 1.457(4) . ?
N4 C33 1.471(3) . ?
C31 C35 1.529(4) . ?
C31 C41 1.540(3) . ?
C32 C33 1.524(4) . ?
C34 C53 1.524(3) . ?
C34 C47 1.533(3) . ?
C35 C36 1.384(4) . ?
C35 C40 1.396(4) . ?
C36 C37 1.392(4) . ?
C37 C38 1.378(5) . ?
C38 C39 1.375(5) . ?
C39 C40 1.374(5) . ?
C41 C42 1.380(4) . ?
C41 C46 1.394(4) . ?
C42 C43 1.384(4) . ?
C43 C44 1.372(5) . ?
C44 C45 1.380(5) . ?
C45 C46 1.374(4) . ?
C47 C52 1.386(4) . ?
C47 C48 1.390(4) . ?
C48 C49 1.383(4) . ?
C49 C50 1.359(5) . ?
C50 C51 1.385(5) . ?
C51 C52 1.379(4) . ?
C53 C58 1.373(3) . ?
C53 C54 1.390(4) . ?
C54 C55 1.382(4) . ?
C55 C56 1.359(4) . ?
C56 C57 1.379(5) . ?
C57 C58 1.374(5) . ?

loop_
_geom_torsion_atom_site_label_1
_geom_torsion_atom_site_label_2
_geom_torsion_atom_site_label_3
_geom_torsion_atom_site_label_4
_geom_torsion
_geom_torsion_site_symmetry_1
_geom_torsion_site_symmetry_2
_geom_torsion_site_symmetry_3
_geom_torsion_site_symmetry_4
_geom_torsion_publ_flag
C1 O1 O2 C4 -129.03(16) . . . . ?
C29 N1 C1 O1 -90.1(3) . . . . ?
C2 N1 C1 O1 53.9(3) . . . . ?
C29 N1 C1 C5 35.3(3) . . . . ?
C2 N1 C1 C5 179.34(18) . . . . ?
C29 N1 C1 C11 155.6(2) . . . . ?
C2 N1 C1 C11 -60.4(2) . . . . ?
O2 O1 C1 N1 47.8(2) . . . . ?
O2 O1 C1 C5 -78.26(19) . . . . ?
O2 O1 C1 C11 169.09(14) . . . . ?
C1 N1 C2 C3 -87.8(3) . . . . ?
C29 N1 C2 C3 58.5(3) . . . . ?
C4 N2 C3 C2 -88.3(3) . . . . ?
C30 N2 C3 C2 57.9(3) . . . . ?
N1 C2 C3 N2 73.0(3) . . . . ?
C30 N2 C4 O2 -90.4(3) . . . . ?
C3 N2 C4 O2 53.3(3) . . . . ?
C30 N2 C4 C17 35.2(3) . . . . ?
C3 N2 C4 C17 178.83(18) . . . . ?
C30 N2 C4 C23 155.9(2) . . . . ?
C3 N2 C4 C23 -60.4(2) . . . . ?
O1 O2 C4 N2 49.7(2) . . . . ?
O1 O2 C4 C17 -77.00(19) . . . . ?
O1 O2 C4 C23 169.93(15) . . . . ?
N1 C1 C5 C10 -129.8(2) . . . . ?
O1 C1 C5 C10 -2.4(3) . . . . ?
C11 C1 C5 C10 106.4(2) . . . . ?
N1 C1 C5 C6 55.1(3) . . . . ?
O1 C1 C5 C6 -177.5(2) . . . . ?
C11 C1 C5 C6 -68.7(3) . . . . ?
C10 C5 C6 C7 1.4(4) . . . . ?
C1 C5 C6 C7 176.7(3) . . . . ?
C5 C6 C7 C8 -1.3(5) . . . . ?
C6 C7 C8 C9 0.2(5) . . . . ?
C7 C8 C9 C10 0.7(5) . . . . ?
C6 C5 C10 C9 -0.5(4) . . . . ?
C1 C5 C10 C9 -175.7(2) . . . . ?
C8 C9 C10 C5 -0.5(4) . . . . ?
N1 C1 C11 C16 160.8(2) . . . . ?
O1 C1 C11 C16 38.8(3) . . . . ?
C5 C1 C11 C16 -76.4(3) . . . . ?
N1 C1 C11 C12 -23.5(3) . . . . ?
O1 C1 C11 C12 -145.5(2) . . . . ?
C5 C1 C11 C12 99.4(2) . . . . ?
C16 C11 C12 C13 -2.4(4) . . . . ?
C1 C11 C12 C13 -178.2(2) . . . . ?
C11 C12 C13 C14 1.3(4) . . . . ?
C12 C13 C14 C15 0.3(4) . . . . ?
C13 C14 C15 C16 -0.8(4) . . . . ?
C12 C11 C16 C15 1.9(4) . . . . ?
C1 C11 C16 C15 177.7(2) . . . . ?
C14 C15 C16 C11 -0.3(4) . . . . ?
N2 C4 C17 C18 -132.7(2) . . . . ?
O2 C4 C17 C18 -5.3(3) . . . . ?
C23 C4 C17 C18 103.8(2) . . . . ?
N2 C4 C17 C22 52.3(3) . . . . ?
O2 C4 C17 C22 179.7(2) . . . . ?
C23 C4 C17 C22 -71.2(3) . . . . ?
C22 C17 C18 C19 0.3(4) . . . . ?
C4 C17 C18 C19 -174.8(2) . . . . ?
C17 C18 C19 C20 -0.1(4) . . . . ?
C18 C19 C20 C21 -0.6(4) . . . . ?
C19 C20 C21 C22 1.2(4) . . . . ?
C20 C21 C22 C17 -1.0(4) . . . . ?
C18 C17 C22 C21 0.3(4) . . . . ?
C4 C17 C22 C21 175.4(2) . . . . ?
N2 C4 C23 C28 -27.7(3) . . . . ?
O2 C4 C23 C28 -148.9(2) . . . . ?
C17 C4 C23 C28 95.9(3) . . . . ?
N2 C4 C23 C24 157.6(2) . . . . ?
O2 C4 C23 C24 36.5(3) . . . . ?
C17 C4 C23 C24 -78.8(3) . . . . ?
C28 C23 C24 C25 0.3(4) . . . . ?
C4 C23 C24 C25 175.0(3) . . . . ?
C23 C24 C25 C26 0.1(5) . . . . ?
C24 C25 C26 C27 -0.2(5) . . . . ?
C25 C26 C27 C28 -0.2(5) . . . . ?
C26 C27 C28 C23 0.5(5) . . . . ?
C24 C23 C28 C27 -0.6(4) . . . . ?
C4 C23 C28 C27 -175.4(3) . . . . ?
C31 O3 O4 C34 130.59(17) . . . . ?
C59 N3 C31 O3 93.8(3) . . . . ?
C32 N3 C31 O3 -50.3(3) . . . . ?
C59 N3 C31 C35 -31.6(3) . . . . ?
C32 N3 C31 C35 -175.62(19) . . . . ?
C59 N3 C31 C41 -151.7(2) . . . . ?
C32 N3 C31 C41 64.2(3) . . . . ?
O4 O3 C31 N3 -52.7(2) . . . . ?
O4 O3 C31 C35 73.70(19) . . . . ?
O4 O3 C31 C41 -173.14(15) . . . . ?
C31 N3 C32 C33 90.0(3) . . . . ?
C59 N3 C32 C33 -56.2(3) . . . . ?
C34 N4 C33 C32 86.3(3) . . . . ?
C60 N4 C33 C32 -59.0(3) . . . . ?
N3 C32 C33 N4 -74.9(4) . . . . ?
C60 N4 C34 O4 90.1(3) . . . . ?
C33 N4 C34 O4 -53.1(3) . . . . ?
C60 N4 C34 C53 -35.3(3) . . . . ?
C33 N4 C34 C53 -178.52(18) . . . . ?
C60 N4 C34 C47 -156.8(2) . . . . ?
C33 N4 C34 C47 60.0(3) . . . . ?
O3 O4 C34 N4 -46.6(2) . . . . ?
O3 O4 C34 C53 79.72(19) . . . . ?
O3 O4 C34 C47 -167.11(15) . . . . ?
N3 C31 C35 C36 122.1(3) . . . . ?
O3 C31 C35 C36 -4.8(3) . . . . ?
C41 C31 C35 C36 -114.8(3) . . . . ?
N3 C31 C35 C40 -61.7(3) . . . . ?
O3 C31 C35 C40 171.4(2) . . . . ?
C41 C31 C35 C40 61.5(3) . . . . ?
C40 C35 C36 C37 0.4(4) . . . . ?
C31 C35 C36 C37 176.7(2) . . . . ?
C35 C36 C37 C38 -0.9(5) . . . . ?
C36 C37 C38 C39 1.5(5) . . . . ?
C37 C38 C39 C40 -1.7(5) . . . . ?
C38 C39 C40 C35 1.2(4) . . . . ?
C36 C35 C40 C39 -0.5(4) . . . . ?
C31 C35 C40 C39 -176.9(3) . . . . ?
N3 C31 C41 C42 -163.4(2) . . . . ?
O3 C31 C41 C42 -42.2(3) . . . . ?
C35 C31 C41 C42 73.4(3) . . . . ?
N3 C31 C41 C46 23.7(3) . . . . ?
O3 C31 C41 C46 144.9(2) . . . . ?
C35 C31 C41 C46 -99.5(3) . . . . ?
C46 C41 C42 C43 0.9(4) . . . . ?
C31 C41 C42 C43 -172.1(2) . . . . ?
C41 C42 C43 C44 -0.6(4) . . . . ?
C42 C43 C44 C45 -0.2(5) . . . . ?
C43 C44 C45 C46 0.7(5) . . . . ?
C44 C45 C46 C41 -0.3(5) . . . . ?
C42 C41 C46 C45 -0.5(4) . . . . ?
C31 C41 C46 C45 172.5(3) . . . . ?
N4 C34 C47 C52 -159.6(2) . . . . ?
O4 C34 C47 C52 -38.5(3) . . . . ?
C53 C34 C47 C52 76.6(3) . . . . ?
N4 C34 C47 C48 24.3(3) . . . . ?
O4 C34 C47 C48 145.4(2) . . . . ?
C53 C34 C47 C48 -99.4(2) . . . . ?
C52 C47 C48 C49 2.3(4) . . . . ?
C34 C47 C48 C49 178.5(2) . . . . ?
C47 C48 C49 C50 -1.1(4) . . . . ?
C48 C49 C50 C51 -0.3(5) . . . . ?
C49 C50 C51 C52 0.3(5) . . . . ?
C50 C51 C52 C47 1.0(5) . . . . ?
C48 C47 C52 C51 -2.2(4) . . . . ?
C34 C47 C52 C51 -178.5(3) . . . . ?
N4 C34 C53 C58 125.8(3) . . . . ?
O4 C34 C53 C58 -1.5(3) . . . . ?
C47 C34 C53 C58 -109.8(3) . . . . ?
N4 C34 C53 C54 -60.2(3) . . . . ?
O4 C34 C53 C54 172.5(2) . . . . ?
C47 C34 C53 C54 64.2(3) . . . . ?
C58 C53 C54 C55 -2.4(4) . . . . ?
C34 C53 C54 C55 -176.7(2) . . . . ?
C53 C54 C55 C56 0.4(4) . . . . ?
C54 C55 C56 C57 2.4(5) . . . . ?
C55 C56 C57 C58 -3.0(6) . . . . ?
C54 C53 C58 C57 1.8(5) . . . . ?
C34 C53 C58 C57 175.9(3) . . . . ?
C56 C57 C58 C53 0.9(6) . . . . ?
